data_1531411
loop_
_publ_author_name
'Grybos, J.'
'Guskos, N.'
'Wabia, M.'
'Typek, J.'

_publ_section_title
;
 Main- and superstructure by X-ray scattering for annealed single crystal
 of Y Ba2 Cu3 O6.5
;
_journal_name_full 'Molecular Physics Reports'
_journal_page_first 121
_journal_page_last 128
_journal_volume 34
_journal_year 2001
_chemical_formula_sum 'Ba2 Cu3 O6.71 Y'
_chemical_name_systematic 'Y Ba2 Cu3 O6.71'
_space_group_IT_number 47
_symmetry_space_group_name_Hall '-P 2 2'
_symmetry_space_group_name_H-M 'P m m m'
_cell_angle_alpha 90
_cell_angle_beta 90
_cell_angle_gamma 90
_cell_formula_units_Z 2
_cell_length_a 7.684
_cell_length_b 3.886
_cell_length_c 11.777
_cell_volume 351.662
_citation_journal_id_ASTM MPREFZ
_cod_data_source_file Grybos_MPREFZ_2001_1190.cif
_cod_data_source_block Ba2Cu3O6.71Y1
_cod_original_cell_volume 351.6615
_cod_original_formula_sum 'Ba2 Cu3 O6.71 Y1'
_cod_database_code 1531411

loop_
_symmetry_equiv_pos_as_xyz
x,y,z
-x,-y,z
x,-y,-z
-x,y,-z
-x,-y,-z
x,y,-z
-x,y,z
x,-y,z

loop_
_atom_site_label
_atom_site_type_symbol
_atom_site_fract_x
_atom_site_fract_y
_atom_site_fract_z
_atom_site_occupancy
_atom_site_U_iso_or_equiv
Cu2 Cu+2 0.5 0 0 1 0.0
Cu1 Cu+2 0 0 0 1 0.0
O2 O-2 0.25 0 0.379 1 0.0
O5 O-2 0 0 0.1573 1 0.0
O7 O-2 0.5 0.5 0 0.65 0.0
O6 O-2 0.5 0 0.1553 1 0.0
O1 O-2 0 0.5 0 0.77 0.0
Cu3 Cu+2 0 0 0.3574 1 0.0
Y1 Y+3 0.2519 0.5 0.5 1 0.0
Ba1 Ba+2 0.2462 0.5 0.1882 1 0.0
O4 O-2 0.5 0.5 0.3779 1 0.0
O3 O-2 0 0.5 0.3779 1 0.0
Cu4 Cu+2 0.5 0 0.3546 1 0.0
